data_2004466
loop_
_publ_author_name
'Neidle, S.'
'Capaldi, D. C.'
'Bernadette, J. V.'
'Reese, C. B.'

_publ_section_title
;
 The \a-Pyridyl Nucleoside Analogue
 2-Bromo-5-(2-deoxy-\a-<small>D</small>-ribofuranosyl)pyridine
;
_journal_issue 2
_journal_name_full 'Acta Crystallographica Section C'
_journal_page_first 407
_journal_page_last 409
_journal_paper_doi 10.1107/S0108270195013060
_journal_volume 52
_journal_year 1996
_chemical_formula_moiety 'C10 H12 Br N O3'
_chemical_formula_sum 'C10 H12 Br N O3'
_chemical_formula_weight 274.1
_chemical_name_systematic
;
 2-bromo-5-(\a-D-2-deoxyribofuranosyl)pyridine
;
_space_group_IT_number 4
_symmetry_cell_setting monoclinic
_symmetry_space_group_name_Hall 'P 2yb'
_symmetry_space_group_name_H-M 'P 1 21 1'
_audit_creation_method SHELXL
_cell_angle_alpha 90.00
_cell_angle_beta 98.31(2)
_cell_angle_gamma 90.00
_cell_formula_units_Z 2
_cell_length_a 7.686(3)
_cell_length_b 7.2420(10)
_cell_length_c 9.9240(10)
_cell_measurement_reflns_used 250
_cell_measurement_temperature 293(2)
_cell_measurement_theta_max 22
_cell_measurement_theta_min 2
_cell_volume 546.6(2)
_computing_cell_refinement MADNESS
_computing_data_collection 'MADNESS (Enraf-Nonius, 1990)'
_computing_data_reduction MADNESS
_computing_molecular_graphics 'ORTEX (McArdle, 1993)'
_computing_structure_refinement 'SHELXL-93 (Sheldrick, 1993)'
_computing_structure_solution 'SHELXS-86 (Sheldrick, 1990)'
_diffrn_ambient_temperature 293(2)
_diffrn_measurement_device 'Enraf-Nonius FAST'
_diffrn_measurement_method 'MADNESS (Enraf-Nonius, 1990) scans'
_diffrn_radiation_monochromator graphite
_diffrn_radiation_source rotating-anode
_diffrn_radiation_type MoK\a
_diffrn_radiation_wavelength 0.7107
_diffrn_reflns_av_R_equivalents 0.0686
_diffrn_reflns_av_sigmaI/netI 0.0474
_diffrn_reflns_limit_h_max 8
_diffrn_reflns_limit_h_min -8
_diffrn_reflns_limit_k_max 8
_diffrn_reflns_limit_k_min -8
_diffrn_reflns_limit_l_max 8
_diffrn_reflns_limit_l_min -11
_diffrn_reflns_number 2486
_diffrn_reflns_theta_max 24.75
_diffrn_reflns_theta_min 2.07
_exptl_absorpt_coefficient_mu 3.747
_exptl_absorpt_correction_type none
_exptl_crystal_colour colourless
_exptl_crystal_density_diffrn 1.666
_exptl_crystal_description prism
_exptl_crystal_F_000 276
_exptl_crystal_size_max 0.5
_exptl_crystal_size_mid 0.2
_exptl_crystal_size_min 0.1
_refine_diff_density_max 0.649
_refine_diff_density_min -0.518
_refine_ls_abs_structure_details 'Flack (1983)'
_refine_ls_abs_structure_Flack -0.02(2)
_refine_ls_extinction_method none
_refine_ls_goodness_of_fit_all 0.909
_refine_ls_goodness_of_fit_obs 0.932
_refine_ls_hydrogen_treatment 'H atoms treated using a riding model;  Uiso values refined'
_refine_ls_matrix_type full
_refine_ls_number_parameters 136
_refine_ls_number_reflns 1509
_refine_ls_number_restraints 1
_refine_ls_restrained_S_all 0.909
_refine_ls_restrained_S_obs 0.932
_refine_ls_R_factor_all 0.0446
_refine_ls_R_factor_obs 0.0434
_refine_ls_shift/esd_max 0.000
_refine_ls_shift/esd_mean 0.000
_refine_ls_structure_factor_coef Fsqd
_refine_ls_weighting_details 'w = 1/[\s^2^(Fo^2^)+(0.1000P)^2^] where P=(Fo^2^+2Fc^2^)/3'
_refine_ls_weighting_scheme calc
_refine_ls_wR_factor_all 0.1139
_refine_ls_wR_factor_obs 0.1132
_reflns_number_observed 1426
_reflns_number_total 1509
_reflns_observed_criterion >2sigma(I)
_cod_data_source_file as1213.cif
_cod_data_source_block 1
_cod_depositor_comments
;
The following automatic conversions were performed:

'_refine_ls_weighting_scheme' value 'calc w =
1/[\s^2^(Fo^2^)+(0.1000P)^2^] where P=(Fo^2^+2Fc^2^)/3' was changed
to 'calc'. New tag '_refine_ls_weighting_details' was created. The
value of the new tag was set to 'w = 1/[\s^2^(Fo^2^)+(0.1000P)^2^]
where P=(Fo^2^+2Fc^2^)/3'.

Automatic conversion script
Id: cif_fix_values 3143 2015-03-26 13:38:13Z robertas 
;
_cod_original_sg_symbol_H-M 'P 21'
_cod_database_code 2004466

loop_
_symmetry_equiv_pos_as_xyz
'x, y, z'
'-x, y+1/2, -z'

loop_
_atom_site_aniso_label
_atom_site_aniso_U_11
_atom_site_aniso_U_22
_atom_site_aniso_U_33
_atom_site_aniso_U_12
_atom_site_aniso_U_13
_atom_site_aniso_U_23
Br 0.0357(4) 0.0546(4) 0.0539(4) 0.0089(3) -0.0076(2) -0.0037(4)
N1 0.034(3) 0.051(3) 0.037(3) 0.002(2) 0.001(2) -0.002(2)
C2 0.032(3) 0.037(3) 0.037(3) 0.000(3) -0.002(2) -0.001(3)
C3 0.032(3) 0.037(4) 0.047(3) 0.002(3) 0.012(2) -0.003(3)
C4 0.045(3) 0.045(4) 0.032(2) 0.004(4) 0.003(2) -0.005(4)
C5 0.032(3) 0.035(4) 0.032(3) -0.003(2) 0.001(2) 0.001(2)
C6 0.026(3) 0.049(3) 0.037(3) -0.001(2) 0.003(3) -0.004(2)
C1' 0.034(3) 0.067(6) 0.031(3) -0.006(3) 0.002(2) -0.006(3)
C2' 0.041(4) 0.058(5) 0.047(4) 0.006(3) -0.009(3) -0.007(3)
C3' 0.028(4) 0.065(5) 0.040(4) -0.001(3) -0.001(3) 0.008(3)
O3' 0.045(3) 0.112(5) 0.054(3) -0.019(3) -0.015(2) 0.038(3)
O4' 0.046(3) 0.053(3) 0.052(3) -0.012(2) -0.012(2) 0.006(2)
C4' 0.035(4) 0.057(4) 0.038(4) -0.015(3) 0.008(3) -0.005(3)
C5' 0.058(5) 0.071(5) 0.036(4) -0.017(4) 0.001(3) -0.010(4)
O5' 0.043(3) 0.082(4) 0.046(3) -0.022(2) -0.006(2) 0.012(2)

loop_
_atom_site_label
_atom_site_occupancy
_atom_site_fract_x
_atom_site_fract_y
_atom_site_fract_z
_atom_site_U_iso_or_equiv
_atom_site_thermal_displace_type
_atom_site_calc_flag
_atom_site_refinement_flags
_atom_site_type_symbol
Br 1 -0.17728(6) -0.32905(10) -0.65133(5) .0494(3) Uani d . Br
N1 1 .1762(7) -0.3998(7) -0.6064(5) .0411(12) Uani d . N
C2 1 .0467(7) -0.3470(11) -0.5408(5) .0358(13) Uani d . C
C3 1 .0616(7) -0.3069(11) -0.4052(5) .0383(14) Uani d . C
H3 1 -.0361(7) -0.2770(11) -0.3642(5) .046 Uiso calc R H
C4 1 .2287(8) -0.3128(13) -0.3318(5) .0410(13) Uani d . C
H4 1 .2454(8) -0.2843(13) -0.2394(5) .049 Uiso calc R H
C5 1 .3702(7) -0.3607(8) -0.3948(5) .0331(14) Uani d . C
C6 1 .3361(7) -0.4054(8) -0.5301(6) .0373(14) Uani d . C
H6 1 .4305(7) -0.4426(8) -0.5726(6) .045 Uiso calc R H
C1' 1 .5557(8) -0.3624(10) -0.3184(6) .044(2) Uani d . C
H1' 1 .6396(8) -0.3641(10) -0.3839(6) .053 Uiso calc R H
C2' 1 .5944(10) -0.5220(12) -0.2204(8) .050(2) Uani d . C
H2'1 1 .6441(10) -0.6257(12) -0.2636(8) .060 Uiso calc R H
H2'2 1 .4890(10) -0.5621(12) -0.1856(8) .060 Uiso calc R H
C3' 1 .7276(8) -0.4396(11) -0.1074(7) .045(2) Uani d . C
H3' 1 .8445(8) -0.4375(11) -0.1359(7) .054 Uiso calc R H
O3' 1 .7344(7) -0.5361(10) .0154(5) .073(2) Uani d . O
H3'1 1 .8369(7) -0.5457(10) .0514(5) .109 Uiso calc R H
O4' 1 .5822(6) -0.1994(7) -0.2377(5) .0523(14) Uani d . O
C4' 1 .6576(9) -0.2457(10) -0.1029(7) .043(2) Uani d . C
H4' 1 .5625(9) -0.2478(10) -.0470(7) .052 Uiso calc R H
C5' 1 .7831(10) -.0928(12) -.0492(7) .056(2) Uani d . C
H5'1 1 .7192(10) .0228(12) -.0495(7) .067 Uiso calc R H
H5'2 1 .8334(10) -0.1200(12) .0440(7) .067 Uiso calc R H
O5' 1 .9213(6) -.0741(8) -0.1308(4) .0583(13) Uani d . O
H5' 1 .8840(6) -.0197(8) -0.2016(4) .087 Uiso calc R H

loop_
_atom_type_symbol
_atom_type_description
_atom_type_scat_dispersion_real
_atom_type_scat_dispersion_imag
_atom_type_scat_source
C C 0.0033 0.0016 'International Tables Vol C Tables 4.2.6.8 and 6.1.1.4'
H H 0.0000 0.0000 'International Tables Vol C Tables 4.2.6.8 and 6.1.1.4'
O O 0.0106 0.0060 'International Tables Vol C Tables 4.2.6.8 and 6.1.1.4'
N N 0.0061 0.0033 'International Tables Vol C Tables 4.2.6.8 and 6.1.1.4'
Br Br -0.2901 2.4595 'International Tables Vol C Tables 4.2.6.8 and 6.1.1.4'

loop_
_geom_angle_atom_site_label_1
_geom_angle_atom_site_label_2
_geom_angle_atom_site_label_3
_geom_angle
N1 C2 C3 125.8(5)
N1 C2 Br 114.7(4)
C3 C2 Br 119.5(4)
C2 C3 C4 116.9(5)
C5 C4 C3 120.2(5)
C6 C5 C4 117.0(5)
C6 C5 C1' 121.5(5)
C4 C5 C1' 121.6(5)
N1 C6 C5 125.0(6)
C2 N1 C6 114.9(5)
O4' C1' C2' 105.9(4)
O4' C1' C5 108.8(5)
C2' C1' C5 114.3(6)
C1' C2' C3' 102.9(6)
O3' C3' C4' 114.1(7)
O3' C3' C2' 112.4(6)
C4' C3' C2' 100.4(5)
C1' O4' C4' 109.9(5)
O4' C4' C3' 106.9(6)
O4' C4' C5' 108.2(5)
C3' C4' C5' 118.7(6)
O5' C5' C4' 110.9(6)

loop_
_geom_bond_atom_site_label_1
_geom_bond_atom_site_label_2
_geom_bond_distance
Br C2 1.908(5)
C6 N1 1.348(7)
C2 N1 1.322(7)
C2 C3 1.365(7)
C3 C4 1.383(8)
C4 C5 1.375(8)
C5 C6 1.369(7)
C5 C1' 1.515(7)
C1' O4' 1.424(8)
C1' C2' 1.512(10)
C2' C3' 1.526(9)
C3' O3' 1.399(9)
C3' C4' 1.507(10)
O4' C4' 1.419(8)
C4' C5' 1.514(9)
C5' O5' 1.432(9)

loop_
_geom_torsion_atom_site_label_1
_geom_torsion_atom_site_label_2
_geom_torsion_atom_site_label_3
_geom_torsion_atom_site_label_4
_geom_torsion
N1 C2 C3 C4 3.6(11)
Br C2 C3 C4 -176.7(6)
C2 C3 C4 C5 -1.2(11)
C3 C4 C5 C6 -1.5(11)
C3 C4 C5 C1' 177.9(6)
C4 C5 C6 N1 2.4(10)
C1' C5 C6 N1 -177.1(6)
C3 C2 N1 C6 -2.8(11)
Br C2 N1 C6 177.4(4)
C5 C6 N1 C2 -0.3(9)
C6 C5 C1' O4' 135.0(6)
C4 C5 C1' O4' -44.5(8)
C6 C5 C1' C2' -107.0(7)
C4 C5 C1' C2' 73.6(9)
O4' C1' C2' C3' -28.6(7)
C5 C1' C2' C3' -148.3(6)
C1' C2' C3' O3' 158.1(6)
C1' C2' C3' C4' 36.4(7)
C2' C1' O4' C4' 8.3(7)
C5 C1' O4' C4' 131.6(5)
C1' O4' C4' C3' 15.9(7)
C1' O4' C4' C5' 144.8(6)
O3' C3' C4' O4' -153.1(6)
C2' C3' C4' O4' -32.6(7)
O3' C3' C4' C5' 84.3(7)
C2' C3' C4' C5' -155.2(6)
O4' C4' C5' O5' -60.9(8)
C3' C4' C5' O5' 61.0(9)

loop_
_cod_related_entry_id
_cod_related_entry_database
_cod_related_entry_code
1 ChemSpider 21187030
